data_1527763
loop_
_publ_author_name
'Marko, L.'
'Marko-Monostory, B.'
'Madach, T.'
'Vahrenkamp, H.'

_publ_section_title
;
 Erstmalige Fixierung des instabilen Schwefelmonoxids in einem Cluster:
 Synthese und Struktur von Fe3 (C O)9 (S) S O
;
_journal_name_full 'Angewandte Chemie (German Edition)'
_journal_page_first 225
_journal_page_last 226
_journal_volume 92
_journal_year 1980
_chemical_formula_sum 'C9 Fe3 O10 S2'
_chemical_name_systematic 'Fe3 (C O)9 (S) S O'
_space_group_IT_number 2
_symmetry_space_group_name_Hall '-P 1'
_symmetry_space_group_name_H-M 'P -1'
_cell_angle_alpha 91.38
_cell_angle_beta 116.97
_cell_angle_gamma 97.06
_cell_formula_units_Z 2
_cell_length_a 9.514
_cell_length_b 10.32
_cell_length_c 9.065
_cell_volume 784.018
_citation_journal_id_ASTM ANCEAD
_cod_data_source_file Marko_ANCEAD_1980_896.cif
_cod_data_source_block C9Fe3O10S2
_cod_original_cell_volume 784.0179
_cod_database_code 1527763

loop_
_symmetry_equiv_pos_as_xyz
x,y,z
-x,-y,-z

loop_
_atom_site_label
_atom_site_type_symbol
_atom_site_fract_x
_atom_site_fract_y
_atom_site_fract_z
_atom_site_occupancy
_atom_site_U_iso_or_equiv
C1 C+2 0.1265 0.0425 0.2362 1 0.0
S2 S+2 0.4242 0.3778 0.3347 1 0.0
O4 O-2 0.2949 0.2059 0.6544 1 0.0
Fe2 Fe 0.39 0.2414 0.1226 1 0.0
C4 C+2 0.3435 0.0901 -0.0049 1 0.0
C2 C+2 0.0832 0.2884 0.2273 1 0.0
O1 O-2 0.4741 -0.02 0.3261 1 0.0
O10 O-2 0.7422 0.3068 0.7723 1 0.0
C3 C+2 0.2783 0.2013 0.5228 1 0.0
Fe1 Fe 0.2513 0.1972 0.3129 1 0.0
C7 C+2 0.7967 0.1867 0.4237 1 0.0
S1 S 0.4582 0.1195 0.3364 1 0.0
C9 C+2 0.7075 0.2964 0.6358 1 0.0
O2 O-2 0.051 -0.0579 0.1873 1 0.0
O8 O-2 0.8918 0.1277 0.4326 1 0.0
O6 O-2 0.1135 0.3529 -0.1154 1 0.0
Fe3 Fe 0.6464 0.2822 0.4158 1 0.0
O7 O-2 0.6095 0.375 0.0106 1 0.0
O3 O-2 -0.0189 0.3461 0.1785 1 0.0
C6 C+2 0.5289 0.3223 0.0588 1 0.0
C8 C+2 0.7602 0.4355 0.4089 1 0.0
O9 O-2 0.8296 0.5312 0.4063 1 0.0
O5 O-2 0.3119 -0.0067 -0.0796 1 0.0
C5 C+2 0.2189 0.3087 -0.0238 1 0.0
